data_1516818
loop_
_publ_author_name
'Gonul Yenilmez Ciftci'
'Esra Tanriverdi Ecik'
'Mustafa Bulut'
'Fatma Yuksel'
'Adem Kilic'
'Mahmut Durmus'

_publ_section_title
;
 Synthesis and characterization of dicoumarol substituted
 cyclotriphosphazenes
;
_journal_name_full
;
Inorganica Chimica Acta
;
_journal_page_first 106
_journal_page_last 112
_journal_volume 398
_journal_year 2013
_chemical_formula_sum 'C85 H86 N3 O25 P3'
_chemical_formula_weight 1642.48
_chemical_name_common cyclophosphazene
_space_group_crystal_system triclinic
_space_group_IT_number 2
_space_group_name_Hall '-P 1'
_space_group_name_H-M_alt 'P -1'
_symmetry_space_group_name_Hall '-P 1'
_symmetry_space_group_name_H-M 'P -1'
_atom_sites_solution_hydrogens geom
_atom_sites_solution_primary direct
_atom_sites_solution_secondary difmap
_cell_angle_alpha 82.890(3)
_cell_angle_beta 75.604(3)
_cell_angle_gamma 73.080(3)
_cell_formula_units_Z 2
_cell_length_a 14.5715(8)
_cell_length_b 17.2507(8)
_cell_length_c 17.2596(8)
_cell_measurement_reflns_used 9543
_cell_measurement_temperature 200.(2)
_cell_measurement_theta_max 23.3300
_cell_measurement_theta_min 2.1858
_cell_volume 4014.2(4)
_computing_cell_refinement 'SAINT V7.66A (Bruker AXS, 2009)'
_computing_data_reduction 'SAINT V7.66A (Bruker AXS, 2009)'
_computing_structure_refinement 'SHELXL-97 (Sheldrick, 2008)'
_computing_structure_solution 'SHELXS-97 (Sheldrick, 2008)'
_diffrn_ambient_temperature 200.(2)
_diffrn_detector_area_resol_mean 8.3333
_diffrn_measured_fraction_theta_full 0.985
_diffrn_measured_fraction_theta_max 0.985
_diffrn_radiation_monochromator multilayer
_diffrn_radiation_type MoK\a
_diffrn_radiation_wavelength 0.71073
_diffrn_reflns_av_R_equivalents 0.0706
_diffrn_reflns_av_sigmaI/netI 0.0897
_diffrn_reflns_limit_h_max 17
_diffrn_reflns_limit_h_min -17
_diffrn_reflns_limit_k_max 20
_diffrn_reflns_limit_k_min -20
_diffrn_reflns_limit_l_max 20
_diffrn_reflns_limit_l_min -20
_diffrn_reflns_number 58005
_diffrn_reflns_theta_full 25.07
_diffrn_reflns_theta_max 25.07
_diffrn_reflns_theta_min 1.22
_diffrn_source ImuS
_exptl_absorpt_coefficient_mu 0.156
_exptl_absorpt_correction_T_max 0.97
_exptl_absorpt_correction_T_min 0.76
_exptl_absorpt_correction_type multi-scan
_exptl_absorpt_process_details 'SADABS V2008/1 (Bruker AXS)'
_exptl_crystal_colour colourless
_exptl_crystal_density_diffrn 1.359
_exptl_crystal_density_method 'not measured'
_exptl_crystal_description block
_exptl_crystal_F_000 1724
_exptl_crystal_size_max 0.370
_exptl_crystal_size_mid 0.230
_exptl_crystal_size_min 0.200
_refine_diff_density_max 1.105
_refine_diff_density_min -0.607
_refine_ls_extinction_method none
_refine_ls_goodness_of_fit_ref 1.030
_refine_ls_hydrogen_treatment constr
_refine_ls_matrix_type full
_refine_ls_number_parameters 1045
_refine_ls_number_reflns 14074
_refine_ls_number_restraints 374
_refine_ls_restrained_S_all 1.060
_refine_ls_R_factor_all 0.1337
_refine_ls_R_factor_gt 0.0763
_refine_ls_shift/su_max 0.046
_refine_ls_shift/su_mean 0.001
_refine_ls_structure_factor_coef Fsqd
_refine_ls_weighting_details 'calc w=1/[\s^2^(Fo^2^)+(0.1351P)^2^+3.8046P] where P=(Fo^2^+2Fc^2^)/3'
_refine_ls_weighting_scheme calc
_refine_ls_wR_factor_gt 0.2093
_refine_ls_wR_factor_ref 0.2450
_reflns_number_gt 8458
_reflns_number_total 14074
_reflns_threshold_expression >2sigma(I)
_cod_data_source_file ICA-2013-398-106-112-3.cif
_cod_data_source_block III
_cod_original_cell_volume 4014.2(3)
_cod_database_code 1516818

loop_
_space_group_symop_operation_xyz
'x, y, z'
'-x, -y, -z'

loop_
_atom_site_type_symbol
_atom_site_label
_atom_site_fract_x
_atom_site_fract_y
_atom_site_fract_z
_atom_site_U_iso_or_equiv
_atom_site_adp_type
_atom_site_calc_flag
_atom_site_refinement_flags
_atom_site_occupancy
P P1 0.22921(8) 0.81497(6) 0.51675(6) 0.0234(3) Uani d . 1
P P2 0.39865(8) 0.72188(6) 0.42564(6) 0.0243(3) Uani d . 1
P P3 0.25334(8) 0.81822(7) 0.35353(6) 0.0239(3) Uani d . 1
N N1 0.3311(2) 0.7489(2) 0.50938(19) 0.0272(8) Uani d . 1
N N2 0.3548(2) 0.7521(2) 0.34927(19) 0.0261(8) Uani d . 1
N N3 0.1967(2) 0.8534(2) 0.43732(19) 0.0255(8) Uani d . 1
O O1 0.1471(2) 0.77648(16) 0.57287(15) 0.0253(7) Uani d . 1
O O2 0.2306(2) 0.88309(17) 0.57002(15) 0.0280(7) Uani d . 1
O O3 0.4989(2) 0.74671(17) 0.40976(16) 0.0264(7) Uani d . 1
O O4 0.4355(2) 0.62558(17) 0.42727(17) 0.0302(7) Uani d . 1
O O5 0.2630(2) 0.89320(17) 0.29297(15) 0.0276(7) Uani d . 1
O O6 0.1808(2) 0.78165(18) 0.32373(15) 0.0288(7) Uani d . 1
O O10 -0.1446(2) 0.82603(19) 0.5613(2) 0.0404(8) Uani d . 1
O O9 -0.1662(2) 0.95720(19) 0.5612(2) 0.0410(8) Uani d . 1
O O7 -0.0705(3) 0.9800(2) 0.7551(2) 0.0523(10) Uani d . 1
O O8 0.0659(3) 0.9317(2) 0.79946(17) 0.0459(9) Uani d . 1
O O12 0.6208(2) 0.82280(19) 0.56894(19) 0.0389(8) Uani d . 1
O O11 0.6082(3) 0.7170(2) 0.6517(2) 0.0496(9) Uani d . 1
O O13 0.7317(3) 0.5351(2) 0.5191(2) 0.0595(11) Uani d . 1
O O14 0.7097(2) 0.4688(2) 0.4269(2) 0.0462(9) Uani d . 1
O O15 0.4579(3) 0.9298(2) 0.08225(19) 0.0559(11) Uani d . 1
O O16 0.4516(3) 0.8209(3) 0.0322(2) 0.0695(13) Uani d . 1
O O17 0.2003(3) 0.8253(3) 0.0453(2) 0.0735(13) Uani d . 1
O O18 0.0550(3) 0.8491(3) 0.1278(2) 0.0579(11) Uani d . 1
C C1 0.0493(3) 0.7984(3) 0.5674(2) 0.0244(9) Uani d . 1
C C2 0.0138(3) 0.7315(3) 0.5572(3) 0.0318(11) Uani d . 1
C C3 0.0730(4) 0.6515(3) 0.5486(3) 0.0407(12) Uani d . 1
H H3 0.1415 0.6392 0.5466 0.049 Uiso calc R 1
C C4 0.0316(4) 0.5913(3) 0.5432(4) 0.0618(17) Uani d . 1
H H4 0.0716 0.5371 0.5371 0.074 Uiso calc R 1
C C5 -0.0687(4) 0.6088(4) 0.5466(4) 0.0712(19) Uani d . 1
H H5 -0.0973 0.5664 0.5443 0.085 Uiso calc R 1
C C6 -0.1264(4) 0.6873(3) 0.5532(4) 0.0596(16) Uani d . 1
H H6 -0.1948 0.6998 0.5549 0.071 Uiso calc R 1
C C7 -0.0842(3) 0.7474(3) 0.5572(3) 0.0364(11) Uani d . 1
C C8 -0.1097(3) 0.8908(3) 0.5662(3) 0.0314(11) Uani d . 1
C C9 -0.0088(3) 0.8748(3) 0.5750(2) 0.0258(10) Uani d . 1
C C10 0.0216(3) 0.9475(3) 0.5896(3) 0.0295(10) Uani d . 1
H H10A -0.0377 0.9937 0.6026 0.035 Uiso calc R 1
H H10B 0.065 0.9632 0.5399 0.035 Uiso calc R 1
C C11 0.0753(3) 0.9303(2) 0.6574(2) 0.0279(10) Uani d . 1
C C12 0.0164(4) 0.9495(3) 0.7377(3) 0.0383(12) Uani d . 1
C C13 0.1719(3) 0.8977(2) 0.6466(2) 0.0266(10) Uani d . 1
C C14 0.2222(3) 0.8753(3) 0.7113(2) 0.0304(10) Uani d . 1
C C15 0.3214(4) 0.8343(3) 0.7030(3) 0.0366(11) Uani d . 1
H H15 0.3613 0.8201 0.6515 0.044 Uiso calc R 1
C C16 0.3618(4) 0.8144(3) 0.7694(3) 0.0513(14) Uani d . 1
H H16 0.4296 0.7866 0.7638 0.062 Uiso calc R 1
C C17 0.3031(5) 0.8351(4) 0.8445(3) 0.0631(17) Uani d . 1
H H17 0.3315 0.8214 0.89 0.076 Uiso calc R 1
C C18 0.2048(5) 0.8750(4) 0.8544(3) 0.0568(16) Uani d . 1
H H18 0.1653 0.8894 0.906 0.068 Uiso calc R 1
C C19 0.1650(4) 0.8937(3) 0.7877(3) 0.0391(12) Uani d . 1
C C20 0.5381(3) 0.7693(3) 0.4660(2) 0.0268(10) Uani d . 1
C C21 0.5611(3) 0.8460(3) 0.4471(3) 0.0286(10) Uani d . 1
C C22 0.5435(3) 0.8975(3) 0.3801(3) 0.0360(11) Uani d . 1
H H22 0.5139 0.8827 0.343 0.043 Uiso calc R 1
C C23 0.5692(4) 0.9697(3) 0.3679(3) 0.0435(13) Uani d . 1
H H23 0.5562 1.0053 0.3229 0.052 Uiso calc R 1
C C24 0.6142(4) 0.9903(3) 0.4216(3) 0.0466(14) Uani d . 1
H H24 0.6329 1.0396 0.4121 0.056 Uiso calc R 1
C C25 0.6319(4) 0.9416(3) 0.4873(3) 0.0416(12) Uani d . 1
H H25 0.6622 0.9565 0.5238 0.05 Uiso calc R 1
C C26 0.6049(3) 0.8696(3) 0.4999(3) 0.0357(11) Uani d . 1
C C27 0.5957(3) 0.7509(3) 0.5880(3) 0.0333(11) Uani d . 1
C C28 0.5564(3) 0.7211(3) 0.5313(3) 0.0298(10) Uani d . 1
C C29 0.5370(3) 0.6394(3) 0.5509(2) 0.0297(10) Uani d . 1
H H29A 0.5656 0.6133 0.5971 0.036 Uiso calc R 1
H H29B 0.465 0.647 0.5675 0.036 Uiso calc R 1
C C30 0.5777(3) 0.5831(3) 0.4836(3) 0.0295(10) Uani d . 1
C C31 0.6764(4) 0.5309(3) 0.4785(3) 0.0408(12) Uani d . 1
C C32 0.5299(3) 0.5776(2) 0.4280(3) 0.0294(11) Uani d . 1
C C33 0.5700(3) 0.5192(3) 0.3664(3) 0.0344(11) Uani d . 1
C C34 0.5240(4) 0.5134(3) 0.3064(3) 0.0417(12) Uani d . 1
H H34 0.4629 0.551 0.3022 0.05 Uiso calc R 1
C C35 0.5672(5) 0.4530(4) 0.2530(3) 0.0602(17) Uani d . 1
H H35 0.5366 0.4491 0.2116 0.072 Uiso calc R 1
C C36 0.6563(5) 0.3978(4) 0.2603(4) 0.0655(18) Uani d . 1
H H36 0.6853 0.3556 0.224 0.079 Uiso calc R 1
C C37 0.7028(4) 0.4027(3) 0.3183(3) 0.0541(15) Uani d . 1
H H37 0.7634 0.3643 0.3227 0.065 Uiso calc R 1
C C38 0.6604(4) 0.4645(3) 0.3708(3) 0.0413(13) Uani d . 1
C C39 0.3294(3) 0.8999(3) 0.2213(2) 0.0292(10) Uani d . 1
C C40 0.3667(3) 0.9700(3) 0.2143(3) 0.0339(11) Uani d . 1
C C41 0.3401(4) 1.0263(3) 0.2731(3) 0.0386(12) Uani d . 1
H H41 0.2975 1.0182 0.323 0.046 Uiso calc R 1
C C42 0.3759(4) 1.0936(3) 0.2582(3) 0.0502(14) Uani d . 1
H H42 0.3579 1.1321 0.2979 0.06 Uiso calc R 1
C C43 0.4382(5) 1.1052(4) 0.1851(3) 0.0617(17) Uani d . 1
H H43 0.4615 1.1523 0.1752 0.074 Uiso calc R 1
C C44 0.4668(5) 1.0500(4) 0.1270(3) 0.0594(16) Uani d . 1
H H44 0.5104 1.0579 0.0776 0.071 Uiso calc R 1
C C45 0.4304(4) 0.9824(3) 0.1420(3) 0.0428(13) Uani d . 1
C C46 0.4223(4) 0.8633(3) 0.0893(3) 0.0457(13) Uani d . 1
C C47 0.3532(3) 0.8485(3) 0.1627(2) 0.0309(11) Uani d . 1
C C48 0.3117(3) 0.7779(3) 0.1660(2) 0.0333(11) Uani d . 1
H H48A 0.3334 0.7376 0.2084 0.04 Uiso calc R 1
H H48B 0.338 0.7516 0.1142 0.04 Uiso calc R 1
C C49 0.2010(3) 0.8030(3) 0.1828(2) 0.0307(10) Uani d . 1
C C50 0.1555(4) 0.8268(3) 0.1135(3) 0.0478(14) Uani d . 1
C C51 0.1426(3) 0.8060(3) 0.2560(2) 0.0281(10) Uani d . 1
C C52 0.0367(3) 0.8329(3) 0.2710(3) 0.0322(11) Uani d . 1
C C53 -0.0259(3) 0.8409(3) 0.3469(3) 0.0406(12) Uani d . 1
H H53 0.0004 0.8273 0.3934 0.049 Uiso calc R 1
C C54 -0.1251(4) 0.8683(4) 0.3539(3) 0.0568(15) Uani d . 1
H H54 -0.1678 0.8738 0.4055 0.068 Uiso calc R 1
C C55 -0.1645(4) 0.8881(4) 0.2862(4) 0.0646(17) Uani d . 1
H H55 -0.2338 0.9067 0.2921 0.078 Uiso calc R 1
C C56 -0.1042(4) 0.8810(4) 0.2107(4) 0.0602(16) Uani d . 1
H H56 -0.1309 0.894 0.1644 0.072 Uiso calc R 1
C C57 -0.0042(4) 0.8547(3) 0.2043(3) 0.0438(13) Uani d . 1
O O20 0.7627(4) 0.6108(4) 0.3271(3) 0.1014(17) Uani d U 1
C C58 0.7992(7) 0.6685(6) 0.3490(6) 0.112(3) Uani d U 1
H H58A 0.7953 0.6631 0.4074 0.135 Uiso calc R 1
H H58B 0.7606 0.7237 0.3352 0.135 Uiso calc R 1
C C59 0.9030(9) 0.6541(7) 0.3042(8) 0.151(4) Uani d U 1
H H59A 0.9134 0.7038 0.2724 0.182 Uiso calc R 1
H H59B 0.9475 0.6388 0.3419 0.182 Uiso calc R 1
C C60 0.9225(9) 0.5907(8) 0.2535(8) 0.161(4) Uani d U 1
H H60A 0.9855 0.5502 0.2572 0.193 Uiso calc R 1
H H60B 0.9265 0.612 0.1971 0.193 Uiso calc R 1
C C61 0.8427(8) 0.5549(6) 0.2801(6) 0.124(3) Uani d U 1
H H61A 0.8228 0.5419 0.2334 0.149 Uiso calc R 1
H H61B 0.8628 0.5039 0.3124 0.149 Uiso calc R 1
O O21 0.2921(10) 0.5962(8) 0.2528(9) 0.237(5) Uani d U 1
C C62 0.2069(15) 0.5772(11) 0.3121(10) 0.226(6) Uani d U 1
H H62A 0.2148 0.5769 0.3675 0.271 Uiso calc R 1
H H62B 0.1445 0.6175 0.3063 0.271 Uiso calc R 1
C C63 0.2078(17) 0.5004(13) 0.2945(13) 0.257(7) Uani d U 1
H H63A 0.2452 0.4581 0.3278 0.308 Uiso calc R 1
H H63B 0.1398 0.4952 0.3051 0.308 Uiso calc R 1
C C64 0.2486(18) 0.4925(13) 0.2210(14) 0.281(7) Uani d U 1
H H64A 0.2055 0.4772 0.1929 0.337 Uiso calc R 1
H H64B 0.3118 0.4497 0.2147 0.337 Uiso calc R 1
C C65 0.2665(16) 0.5760(12) 0.1858(11) 0.236(7) Uani d U 1
H H65A 0.321 0.5705 0.1375 0.283 Uiso calc R 1
H H65B 0.2063 0.6153 0.1737 0.283 Uiso calc R 1
O O22 0.9889(11) 0.7582(9) 0.7646(7) 0.238(5) Uani d U 1
C C66 0.8741(15) 0.7767(11) 0.7740(10) 0.219(6) Uani d U 1
H H66A 0.8436 0.8308 0.7963 0.263 Uiso calc R 1
H H66B 0.862 0.7815 0.7194 0.263 Uiso calc R 1
C C67 0.8205(16) 0.7217(12) 0.8220(13) 0.254(7) Uani d U 1
H H67A 0.7694 0.7135 0.7977 0.305 Uiso calc R 1
H H67B 0.7924 0.7368 0.8782 0.305 Uiso calc R 1
C C68 0.9171(17) 0.6484(12) 0.8115(13) 0.251(7) Uani d U 1
H H68A 0.9267 0.6223 0.8644 0.301 Uiso calc R 1
H H68B 0.9124 0.6073 0.7785 0.301 Uiso calc R 1
C C69 0.9917(16) 0.6790(13) 0.7755(12) 0.241(7) Uani d U 1
H H69A 1.0153 0.6574 0.7214 0.29 Uiso calc R 1
H H69B 1.0447 0.6534 0.8044 0.29 Uiso calc R 1
O O23 0.1409(18) 0.6678(14) 0.9575(14) 0.374(10) Uani d U 1
C C70 0.1760(19) 0.5752(18) 0.9406(15) 0.302(9) Uani d U 1
H H70A 0.1772 0.5718 0.8835 0.363 Uiso calc R 1
H H70B 0.2452 0.5555 0.946 0.363 Uiso calc R 1
C C71 0.133(2) 0.5255(16) 0.9790(17) 0.308(9) Uani d U 1
H H71A 0.1785 0.4801 1.0032 0.37 Uiso calc R 1
H H71B 0.1021 0.5035 0.945 0.37 Uiso calc R 1
C C72 0.0639(19) 0.5723(16) 1.0364(14) 0.288(8) Uani d U 1
H H72A 0.0721 0.5473 1.0899 0.346 Uiso calc R 1
H H72B -0.0024 0.5727 1.0312 0.346 Uiso calc R 1
C C73 0.0698(19) 0.6557(15) 1.0313(14) 0.284(8) Uani d U 1
H H73A 0.0913 0.6659 1.0783 0.34 Uiso calc R 1
H H73B 0.0045 0.6939 1.0305 0.34 Uiso calc R 1
O O24 0.8903(10) 0.9618(9) 0.9855(8) 0.246(5) Uani d U 1
C C74 0.7619(14) 0.9810(11) 1.0106(12) 0.225(6) Uani d U 1
H H74A 0.7359 0.9643 1.0668 0.269 Uiso calc R 1
H H74B 0.727 1.0378 0.9978 0.269 Uiso calc R 1
C C75 0.7643(13) 0.9301(11) 0.9588(12) 0.227(6) Uani d U 1
H H75A 0.7945 0.9448 0.903 0.272 Uiso calc R 1
H H75B 0.6993 0.9212 0.962 0.272 Uiso calc R 1
C C76 0.8383(11) 0.8543(9) 1.0012(10) 0.196(5) Uani d U 1
H H76A 0.8244 0.8557 1.0602 0.235 Uiso calc R 1
H H76B 0.8413 0.8002 0.9854 0.235 Uiso calc R 1
C C77 0.9077(10) 0.8781(8) 0.9673(7) 0.166(4) Uani d U 1
H H77A 0.9186 0.8743 0.9088 0.2 Uiso calc R 1
H H77B 0.9673 0.844 0.9848 0.2 Uiso calc R 1
O O25 0.5390(14) 0.3611(10) 0.0962(11) 0.284(7) Uani d U 1
C C78 0.4611(14) 0.3338(10) 0.1077(10) 0.197(6) Uani d U 1
H H78A 0.4191 0.3455 0.1619 0.237 Uiso calc R 1
H H78B 0.4807 0.2745 0.1018 0.237 Uiso calc R 1
C C79 0.4062(12) 0.3793(10) 0.0428(9) 0.195(5) Uani d U 1
H H79A 0.3724 0.3452 0.0246 0.234 Uiso calc R 1
H H79B 0.3577 0.4304 0.062 0.234 Uiso calc R 1
C C80 0.4911(11) 0.3958(8) -0.0236(9) 0.173(4) Uani d U 1
H H80A 0.4771 0.4541 -0.041 0.207 Uiso calc R 1
H H80B 0.502 0.3638 -0.0705 0.207 Uiso calc R 1
C C81 0.5833(13) 0.3691(10) 0.0149(11) 0.198(5) Uani d U 1
H H81A 0.6285 0.317 -0.005 0.238 Uiso calc R 1
H H81B 0.6197 0.411 0.0046 0.238 Uiso calc R 1
O O26 0.7131(16) 0.7378(13) 0.1043(13) 0.358(9) Uani d U 1
C C82 0.6642(11) 0.8066(10) 0.1654(9) 0.186(5) Uani d U 1
H H82A 0.7066 0.804 0.203 0.224 Uiso calc R 1
H H82B 0.6531 0.8608 0.1369 0.224 Uiso calc R 1
C C83 0.5783(7) 0.7924(6) 0.2048(5) 0.104(3) Uani d U 1
H H83A 0.5247 0.8244 0.1786 0.124 Uiso calc R 1
H H83B 0.5619 0.8082 0.2608 0.124 Uiso calc R 1
C C84 0.5888(8) 0.7100(7) 0.2030(6) 0.126(3) Uani d U 1
H H84A 0.5257 0.7029 0.1975 0.152 Uiso calc R 1
H H84B 0.6009 0.6835 0.2551 0.152 Uiso calc R 1
C C85 0.6711(12) 0.6657(10) 0.1362(9) 0.193(5) Uani d U 1
H H85A 0.719 0.6197 0.1572 0.232 Uiso calc R 1
H H85B 0.6455 0.647 0.0959 0.232 Uiso calc R 1

loop_
_atom_site_aniso_label
_atom_site_aniso_U_11
_atom_site_aniso_U_22
_atom_site_aniso_U_33
_atom_site_aniso_U_12
_atom_site_aniso_U_13
_atom_site_aniso_U_23
P1 0.0205(6) 0.0280(6) 0.0199(5) -0.0041(5) -0.0040(4) -0.0010(4)
P2 0.0187(6) 0.0262(6) 0.0261(6) -0.0027(5) -0.0048(4) -0.0026(4)
P3 0.0204(6) 0.0296(6) 0.0192(5) -0.0041(5) -0.0033(4) -0.0012(4)
N1 0.0223(19) 0.034(2) 0.0227(18) -0.0036(16) -0.0053(15) -0.0004(15)
N2 0.0235(19) 0.033(2) 0.0205(17) -0.0044(16) -0.0031(15) -0.0066(15)
N3 0.0237(19) 0.0304(19) 0.0181(17) -0.0011(16) -0.0038(14) -0.0023(14)
O1 0.0209(15) 0.0287(16) 0.0242(14) -0.0057(13) -0.0038(12) 0.0014(12)
O2 0.0298(16) 0.0366(17) 0.0183(14) -0.0131(14) -0.0008(12) -0.0039(12)
O3 0.0209(15) 0.0311(16) 0.0287(15) -0.0068(13) -0.0074(13) -0.0036(12)
O4 0.0240(16) 0.0250(16) 0.0436(18) -0.0035(13) -0.0133(14) -0.0046(13)
O5 0.0256(16) 0.0312(16) 0.0193(14) -0.0048(13) 0.0029(12) -0.0004(12)
O6 0.0262(16) 0.0416(18) 0.0218(14) -0.0121(14) -0.0091(13) 0.0014(13)
O10 0.0195(16) 0.0373(19) 0.062(2) -0.0031(15) -0.0077(15) -0.0068(16)
O9 0.0247(17) 0.0362(19) 0.056(2) 0.0015(16) -0.0079(15) -0.0042(15)
O7 0.035(2) 0.063(2) 0.043(2) 0.0047(19) 0.0038(16) -0.0129(17)
O8 0.046(2) 0.062(2) 0.0240(16) -0.0053(18) -0.0039(15) -0.0114(15)
O12 0.0358(19) 0.044(2) 0.0422(19) -0.0108(16) -0.0156(15) -0.0068(15)
O11 0.055(2) 0.061(2) 0.040(2) -0.0162(19) -0.0237(18) -0.0006(17)
O13 0.039(2) 0.069(3) 0.067(3) 0.005(2) -0.027(2) -0.009(2)
O14 0.036(2) 0.039(2) 0.055(2) 0.0067(16) -0.0124(17) -0.0057(16)
O15 0.074(3) 0.067(2) 0.0305(18) -0.043(2) 0.0104(18) -0.0046(17)
O16 0.086(3) 0.083(3) 0.036(2) -0.042(3) 0.025(2) -0.025(2)
O17 0.066(3) 0.128(4) 0.0242(19) -0.023(3) -0.0120(19) 0.000(2)
O18 0.046(2) 0.099(3) 0.0336(19) -0.020(2) -0.0232(17) 0.0066(19)
C1 0.016(2) 0.031(2) 0.024(2) -0.0044(19) -0.0039(17) 0.0002(17)
C2 0.025(2) 0.034(3) 0.035(2) -0.006(2) -0.006(2) -0.004(2)
C3 0.029(3) 0.034(3) 0.057(3) 0.002(2) -0.013(2) -0.013(2)
C4 0.051(4) 0.033(3) 0.106(5) -0.004(3) -0.026(3) -0.022(3)
C5 0.045(4) 0.046(3) 0.132(6) -0.016(3) -0.023(4) -0.026(4)
C6 0.033(3) 0.052(4) 0.100(5) -0.010(3) -0.019(3) -0.021(3)
C7 0.026(3) 0.035(3) 0.049(3) -0.007(2) -0.008(2) -0.010(2)
C8 0.026(2) 0.035(3) 0.031(2) -0.005(2) -0.005(2) -0.0035(19)
C9 0.022(2) 0.031(2) 0.021(2) -0.0060(19) 0.0002(17) -0.0014(17)
C10 0.028(2) 0.026(2) 0.032(2) -0.003(2) -0.0073(19) -0.0014(18)
C11 0.033(3) 0.025(2) 0.025(2) -0.005(2) -0.0062(19) -0.0022(17)
C12 0.040(3) 0.040(3) 0.031(3) -0.004(2) -0.004(2) -0.007(2)
C13 0.032(3) 0.026(2) 0.021(2) -0.010(2) -0.0024(19) -0.0037(17)
C14 0.035(3) 0.032(2) 0.025(2) -0.008(2) -0.010(2) -0.0014(18)
C15 0.041(3) 0.042(3) 0.029(2) -0.010(2) -0.012(2) -0.004(2)
C16 0.045(3) 0.064(4) 0.045(3) -0.004(3) -0.023(3) -0.002(3)
C17 0.063(4) 0.092(5) 0.037(3) -0.012(4) -0.029(3) 0.001(3)
C18 0.067(4) 0.080(4) 0.021(2) -0.010(3) -0.013(3) -0.011(2)
C19 0.041(3) 0.047(3) 0.027(2) -0.007(2) -0.010(2) -0.005(2)
C20 0.016(2) 0.035(2) 0.029(2) -0.0057(19) -0.0026(18) -0.0071(19)
C21 0.018(2) 0.029(2) 0.036(2) -0.0037(19) -0.0030(19) -0.0058(19)
C22 0.027(2) 0.038(3) 0.045(3) -0.011(2) -0.009(2) 0.002(2)
C23 0.036(3) 0.037(3) 0.055(3) -0.012(2) -0.007(3) 0.005(2)
C24 0.031(3) 0.036(3) 0.071(4) -0.011(2) -0.003(3) -0.007(3)
C25 0.030(3) 0.043(3) 0.058(3) -0.016(2) -0.007(2) -0.014(3)
C26 0.022(2) 0.040(3) 0.044(3) -0.005(2) -0.005(2) -0.011(2)
C27 0.026(2) 0.041(3) 0.032(3) -0.003(2) -0.008(2) -0.007(2)
C28 0.018(2) 0.036(3) 0.032(2) -0.003(2) -0.0037(19) -0.005(2)
C29 0.028(2) 0.034(2) 0.028(2) -0.007(2) -0.0102(19) 0.0007(19)
C30 0.026(2) 0.025(2) 0.037(2) -0.005(2) -0.009(2) 0.0029(19)
C31 0.034(3) 0.036(3) 0.047(3) -0.002(2) -0.008(2) -0.001(2)
C32 0.028(2) 0.020(2) 0.036(2) -0.0024(19) -0.004(2) 0.0020(18)
C33 0.037(3) 0.027(2) 0.037(3) -0.009(2) -0.003(2) -0.0006(19)
C34 0.050(3) 0.038(3) 0.038(3) -0.014(2) -0.010(2) -0.004(2)
C35 0.084(5) 0.056(4) 0.046(3) -0.026(4) -0.011(3) -0.014(3)
C36 0.073(5) 0.044(3) 0.064(4) -0.007(3) 0.010(4) -0.021(3)
C37 0.052(4) 0.041(3) 0.055(3) 0.001(3) 0.001(3) -0.012(3)
C38 0.041(3) 0.028(3) 0.047(3) -0.004(2) -0.001(2) -0.002(2)
C39 0.028(2) 0.034(2) 0.022(2) -0.006(2) -0.0046(19) 0.0041(18)
C40 0.039(3) 0.039(3) 0.027(2) -0.015(2) -0.008(2) 0.0038(19)
C41 0.046(3) 0.040(3) 0.031(2) -0.013(2) -0.013(2) 0.002(2)
C42 0.069(4) 0.046(3) 0.046(3) -0.026(3) -0.020(3) -0.001(2)
C43 0.092(5) 0.064(4) 0.051(3) -0.054(4) -0.021(3) 0.010(3)
C44 0.076(4) 0.073(4) 0.038(3) -0.049(4) -0.002(3) 0.008(3)
C45 0.056(3) 0.051(3) 0.025(2) -0.025(3) -0.003(2) -0.001(2)
C46 0.050(3) 0.053(3) 0.029(3) -0.016(3) 0.004(2) -0.005(2)
C47 0.030(2) 0.040(3) 0.020(2) -0.007(2) -0.0033(19) -0.0001(18)
C48 0.036(3) 0.041(3) 0.021(2) -0.010(2) -0.0018(19) -0.0073(19)
C49 0.032(3) 0.036(3) 0.025(2) -0.007(2) -0.010(2) -0.0036(19)
C50 0.048(3) 0.069(4) 0.030(3) -0.018(3) -0.013(2) 0.000(2)
C51 0.031(2) 0.031(2) 0.025(2) -0.008(2) -0.0132(19) -0.0013(18)
C52 0.027(2) 0.035(3) 0.035(2) -0.005(2) -0.012(2) -0.004(2)
C53 0.027(3) 0.053(3) 0.040(3) -0.008(2) -0.007(2) -0.005(2)
C54 0.030(3) 0.079(4) 0.056(3) -0.008(3) -0.003(3) -0.016(3)
C55 0.027(3) 0.082(5) 0.084(5) -0.003(3) -0.020(3) -0.013(4)
C56 0.043(3) 0.078(4) 0.064(4) -0.008(3) -0.033(3) 0.002(3)
C57 0.035(3) 0.057(3) 0.041(3) -0.010(3) -0.014(2) -0.002(2)
O20 0.093(4) 0.101(4) 0.110(4) -0.035(3) -0.016(3) -0.001(3)
C58 0.115(6) 0.098(5) 0.129(6) -0.047(5) -0.016(5) -0.008(5)
C59 0.125(6) 0.146(7) 0.189(8) -0.056(6) -0.008(6) -0.040(6)
C60 0.145(7) 0.158(7) 0.178(8) -0.071(6) 0.012(6) -0.034(6)
C61 0.121(6) 0.123(6) 0.122(6) -0.048(5) 0.008(5) -0.016(5)
O21 0.222(8) 0.252(9) 0.254(9) -0.080(7) -0.079(7) 0.009(7)
C62 0.266(11) 0.191(9) 0.195(9) -0.077(8) 0.006(8) 0.002(7)
C63 0.304(11) 0.228(9) 0.246(10) -0.104(9) -0.042(8) -0.005(8)
C64 0.312(12) 0.239(9) 0.272(10) -0.078(9) -0.010(9) -0.050(8)
C65 0.286(11) 0.240(10) 0.198(9) -0.095(9) -0.044(8) -0.037(8)
O22 0.275(10) 0.228(8) 0.188(7) -0.072(8) -0.001(7) -0.019(7)
C66 0.221(10) 0.235(8) 0.188(9) -0.048(7) -0.056(8) 0.024(8)
C67 0.237(8) 0.242(10) 0.277(11) -0.070(7) -0.050(8) 0.004(8)
C68 0.254(10) 0.216(8) 0.282(11) -0.065(7) -0.060(8) -0.009(8)
C69 0.244(8) 0.232(10) 0.219(10) -0.036(7) -0.035(8) -0.009(9)
O23 0.368(13) 0.349(12) 0.398(13) -0.138(9) -0.039(9) 0.007(9)
C70 0.289(12) 0.292(13) 0.302(12) -0.074(9) -0.022(8) -0.028(9)
C71 0.307(12) 0.284(10) 0.313(12) -0.072(8) -0.037(9) -0.023(8)
C72 0.296(11) 0.279(11) 0.283(11) -0.093(9) -0.036(8) -0.018(9)
C73 0.297(13) 0.270(10) 0.274(12) -0.082(9) -0.038(9) -0.018(9)
O24 0.238(9) 0.247(9) 0.291(9) -0.074(7) -0.107(7) -0.038(7)
C74 0.205(10) 0.205(8) 0.250(10) -0.028(8) -0.046(8) -0.040(8)
C75 0.196(8) 0.252(10) 0.245(10) -0.037(7) -0.102(8) -0.011(7)
C76 0.176(8) 0.166(7) 0.228(9) -0.064(6) -0.021(7) 0.051(7)
C77 0.150(7) 0.144(8) 0.146(7) -0.018(6) 0.034(6) 0.023(6)
O25 0.288(11) 0.281(10) 0.282(10) -0.066(8) -0.075(9) -0.020(8)
C78 0.218(10) 0.180(9) 0.189(8) -0.051(8) -0.044(7) -0.005(7)
C79 0.189(7) 0.204(9) 0.183(8) -0.022(7) -0.049(6) -0.033(7)
C80 0.200(8) 0.138(7) 0.181(7) -0.031(7) -0.055(6) -0.025(6)
C81 0.198(8) 0.186(9) 0.227(10) -0.060(7) -0.048(7) -0.053(8)
O26 0.355(13) 0.347(12) 0.355(12) -0.107(9) -0.044(9) 0.003(9)
C82 0.167(8) 0.208(9) 0.193(9) -0.078(7) -0.034(7) 0.008(8)
C83 0.107(6) 0.133(6) 0.083(5) -0.044(5) -0.033(4) 0.000(4)
C84 0.109(6) 0.137(6) 0.124(6) -0.019(5) -0.027(5) -0.005(5)
C85 0.198(9) 0.201(9) 0.170(8) -0.028(7) -0.038(7) -0.042(7)

loop_
_atom_type_symbol
_atom_type_description
_atom_type_scat_dispersion_real
_atom_type_scat_dispersion_imag
_atom_type_scat_source
C C 0.0033 0.0016 'International Tables Vol C Tables 4.2.6.8 and 6.1.1.4'
H H 0.0000 0.0000 'International Tables Vol C Tables 4.2.6.8 and 6.1.1.4'
N N 0.0061 0.0033 'International Tables Vol C Tables 4.2.6.8 and 6.1.1.4'
O O 0.0106 0.0060 'International Tables Vol C Tables 4.2.6.8 and 6.1.1.4'
P P 0.1023 0.0942 'International Tables Vol C Tables 4.2.6.8 and 6.1.1.4'

loop_
_geom_angle_atom_site_label_1
_geom_angle_atom_site_label_2
_geom_angle_atom_site_label_3
_geom_angle
N3 P1 N1 117.74(17)
N3 P1 O2 110.91(17)
N1 P1 O2 107.08(18)
N3 P1 O1 110.05(17)
N1 P1 O1 107.75(17)
O2 P1 O1 102.12(15)
N1 P2 N2 117.98(18)
N1 P2 O4 109.26(17)
N2 P2 O4 107.79(17)
N1 P2 O3 111.24(18)
N2 P2 O3 106.97(17)
O4 P2 O3 102.42(16)
N3 P3 N2 117.59(18)
N3 P3 O5 106.66(17)
N2 P3 O5 112.06(17)
N3 P3 O6 106.69(17)
N2 P3 O6 109.09(18)
O5 P3 O6 103.76(16)
P2 N1 P1 121.6(2)
P2 N2 P3 121.6(2)
P1 N3 P3 122.0(2)
C1 O1 P1 124.2(2)
C13 O2 P1 124.0(3)
C20 O3 P2 126.9(2)
C32 O4 P2 127.0(3)
C39 O5 P3 131.3(3)
C51 O6 P3 127.5(3)
C8 O10 C7 121.8(4)
C19 O8 C12 122.6(3)
C27 O12 C26 121.9(4)
C38 O14 C31 121.7(4)
C45 O15 C46 121.9(4)
C50 O18 C57 122.7(4)
C9 C1 O1 122.9(4)
C9 C1 C2 122.8(4)
O1 C1 C2 114.2(4)
C7 C2 C3 118.6(4)
C7 C2 C1 117.6(4)
C3 C2 C1 123.8(4)
C4 C3 C2 119.5(5)
C4 C3 H3 120.2
C2 C3 H3 120.2
C3 C4 C5 120.5(5)
C3 C4 H4 119.7
C5 C4 H4 119.7
C6 C5 C4 120.0(5)
C6 C5 H5 120.0
C4 C5 H5 120.0
C7 C6 C5 119.2(5)
C7 C6 H6 120.4
C5 C6 H6 120.4
C6 C7 C2 122.1(5)
C6 C7 O10 117.2(4)
C2 C7 O10 120.8(4)
O9 C8 O10 116.0(4)
O9 C8 C9 125.4(4)
O10 C8 C9 118.5(4)
C1 C9 C8 118.0(4)
C1 C9 C10 126.0(4)
C8 C9 C10 116.0(4)
C9 C10 C11 112.2(3)
C9 C10 H10A 109.2
C11 C10 H10A 109.2
C9 C10 H10B 109.2
C11 C10 H10B 109.2
H10A C10 H10B 107.9
C13 C11 C12 119.5(4)
C13 C11 C10 123.0(4)
C12 C11 C10 117.5(4)
O7 C12 O8 117.1(4)
O7 C12 C11 126.0(5)
O8 C12 C11 117.0(4)
C11 C13 O2 120.7(4)
C11 C13 C14 123.3(4)
O2 C13 C14 116.0(4)
C19 C14 C15 118.7(4)
C19 C14 C13 116.4(4)
C15 C14 C13 124.8(4)
C16 C15 C14 120.1(4)
C16 C15 H15 120.0
C14 C15 H15 120.0
C15 C16 C17 119.7(5)
C15 C16 H16 120.2
C17 C16 H16 120.2
C18 C17 C16 121.4(5)
C18 C17 H17 119.3
C16 C17 H17 119.3
C17 C18 C19 118.4(5)
C17 C18 H18 120.8
C19 C18 H18 120.8
C18 C19 O8 117.3(4)
C18 C19 C14 121.7(5)
O8 C19 C14 121.0(4)
C28 C20 O3 122.1(4)
C28 C20 C21 123.4(4)
O3 C20 C21 114.5(4)
C26 C21 C22 118.3(4)
C26 C21 C20 116.7(4)
C22 C21 C20 125.0(4)
C23 C22 C21 119.9(5)
C23 C22 H22 120.0
C21 C22 H22 120.0
C22 C23 C24 119.8(5)
C22 C23 H23 120.1
C24 C23 H23 120.1
C25 C24 C23 121.5(5)
C25 C24 H24 119.3
C23 C24 H24 119.3
C24 C25 C26 118.5(5)
C24 C25 H25 120.7
C26 C25 H25 120.7
O12 C26 C25 116.9(4)
O12 C26 C21 121.1(4)
C25 C26 C21 121.9(5)
O11 C27 O12 116.3(4)
O11 C27 C28 125.0(4)
O12 C27 C28 118.7(4)
C20 C28 C27 118.1(4)
C20 C28 C29 124.6(4)
C27 C28 C29 117.3(4)
C30 C29 C28 114.6(3)
C30 C29 H29A 108.6
C28 C29 H29A 108.6
C30 C29 H29B 108.6
C28 C29 H29B 108.6
H29A C29 H29B 107.6
C32 C30 C31 117.9(4)
C32 C30 C29 125.2(4)
C31 C30 C29 116.9(4)
O13 C31 O14 116.5(4)
O13 C31 C30 125.0(5)
O14 C31 C30 118.4(5)
C30 C32 O4 122.2(4)
C30 C32 C33 123.4(4)
O4 C32 C33 114.3(4)
C38 C33 C34 119.4(4)
C38 C33 C32 115.6(4)
C34 C33 C32 125.0(4)
C35 C34 C33 119.9(5)
C35 C34 H34 120.1
C33 C34 H34 120.1
C34 C35 C36 119.4(6)
C34 C35 H35 120.3
C36 C35 H35 120.3
C37 C36 C35 121.6(5)
C37 C36 H36 119.2
C35 C36 H36 119.2
C36 C37 C38 118.9(6)
C36 C37 H37 120.6
C38 C37 H37 120.6
O14 C38 C37 117.5(5)
O14 C38 C33 121.8(4)
C37 C38 C33 120.8(5)
C47 C39 O5 123.2(4)
C47 C39 C40 123.3(4)
O5 C39 C40 113.4(4)
C45 C40 C41 119.2(4)
C45 C40 C39 116.3(4)
C41 C40 C39 124.5(4)
C42 C41 C40 119.6(4)
C42 C41 H41 120.2
C40 C41 H41 120.2
C41 C42 C43 120.1(5)
C41 C42 H42 119.9
C43 C42 H42 119.9
C44 C43 C42 121.3(5)
C44 C43 H43 119.3
C42 C43 H43 119.3
C43 C44 C45 118.5(5)
C43 C44 H44 120.8
C45 C44 H44 120.8
O15 C45 C44 117.2(4)
O15 C45 C40 121.5(4)
C44 C45 C40 121.3(5)
O16 C46 O15 116.2(4)
O16 C46 C47 124.9(5)
O15 C46 C47 119.0(4)
C39 C47 C46 117.9(4)
C39 C47 C48 124.9(4)
C46 C47 C48 117.2(4)
C47 C48 C49 112.2(4)
C47 C48 H48A 109.2
C49 C48 H48A 109.2
C47 C48 H48B 109.2
C49 C48 H48B 109.2
H48A C48 H48B 107.9
C51 C49 C50 118.7(4)
C51 C49 C48 124.2(4)
C50 C49 C48 117.1(4)
O17 C50 O18 117.7(5)
O17 C50 C49 124.5(5)
O18 C50 C49 117.7(4)
C49 C51 O6 121.5(4)
C49 C51 C52 123.4(4)
O6 C51 C52 115.1(4)
C57 C52 C53 118.7(4)
C57 C52 C51 116.6(4)
C53 C52 C51 124.6(4)
C54 C53 C52 119.6(5)
C54 C53 H53 120.2
C52 C53 H53 120.2
C53 C54 C55 120.7(5)
C53 C54 H54 119.6
C55 C54 H54 119.6
C56 C55 C54 120.7(5)
C56 C55 H55 119.6
C54 C55 H55 119.6
C57 C56 C55 118.2(5)
C57 C56 H56 120.9
C55 C56 H56 120.9
C56 C57 O18 117.1(5)
C56 C57 C52 122.1(5)
O18 C57 C52 120.8(4)
C58 O20 C61 107.9(7)
O20 C58 C59 107.0(8)
O20 C58 H58A 110.3
C59 C58 H58A 110.3
O20 C58 H58B 110.3
C59 C58 H58B 110.3
H58A C58 H58B 108.6
C60 C59 C58 107.4(10)
C60 C59 H59A 110.2
C58 C59 H59A 110.2
C60 C59 H59B 110.2
C58 C59 H59B 110.2
H59A C59 H59B 108.5
C59 C60 C61 106.0(10)
C59 C60 H60A 110.5
C61 C60 H60A 110.5
C59 C60 H60B 110.5
C61 C60 H60B 110.5
H60A C60 H60B 108.7
O20 C61 C60 108.4(9)
O20 C61 H61A 110.0
C60 C61 H61A 110.0
O20 C61 H61B 110.0
C60 C61 H61B 110.0
H61A C61 H61B 108.4
C65 O21 C62 94.9(14)
C63 C62 O21 104.7(16)
C63 C62 H62A 110.8
O21 C62 H62A 110.8
C63 C62 H62B 110.8
O21 C62 H62B 110.8
H62A C62 H62B 108.9
C64 C63 C62 107.(2)
C64 C63 H63A 110.3
C62 C63 H63A 110.3
C64 C63 H63B 110.5
C62 C63 H63B 110.4
H63A C63 H63B 108.6
C63 C64 C65 107.2(19)
C63 C64 H64A 110.2
C65 C64 H64A 110.2
C63 C64 H64B 110.4
C65 C64 H64B 110.3
H64A C64 H64B 108.5
O21 C65 C64 97.2(16)
O21 C65 H65A 112.3
C64 C65 H65A 112.3
O21 C65 H65B 112.3
C64 C65 H65B 112.4
H65A C65 H65B 109.9
C69 O22 C66 87.2(15)
C67 C66 O22 120.6(16)
C67 C66 C69 82.9(13)
O22 C66 C69 41.6(9)
C67 C66 H66A 107.2
O22 C66 H66A 107.2
C69 C66 H66A 140.9
C67 C66 H66B 107.2
O22 C66 H66B 107.2
C69 C66 H66B 105.7
H66A C66 H66B 106.8
C66 C67 C68 91.6(16)
C66 C67 H67A 113.4
C68 C67 H67A 113.4
C66 C67 H67B 113.4
C68 C67 H67B 113.4
H67A C67 H67B 110.7
C69 C68 C67 106.9(19)
C69 C68 H68A 110.3
C67 C68 H68A 110.3
C69 C68 H68B 110.3
C67 C68 H68B 110.3
H68A C68 H68B 108.6
C68 C69 O22 126.(2)
C68 C69 C66 78.0(16)
O22 C69 C66 51.1(10)
C68 C69 H69A 105.7
O22 C69 H69A 105.7
C66 C69 H69A 108.5
C68 C69 H69B 105.7
O22 C69 H69B 105.7
C66 C69 H69B 142.6
H69A C69 H69B 106.2
C73 O23 C70 93.2(18)
C71 C70 O23 123.(3)
C71 C70 H70A 106.7
O23 C70 H70A 106.7
C71 C70 H70B 106.7
O23 C70 H70B 106.7
H70A C70 H70B 106.6
C70 C71 C72 102.(3)
C70 C71 H71A 111.5
C72 C71 H71A 111.5
C70 C71 H71B 111.4
C72 C71 H71B 111.4
H71A C71 H71B 109.3
C71 C72 C73 114.(2)
C71 C72 H72A 108.9
C73 C72 H72A 108.9
C71 C72 H72B 108.9
C73 C72 H72B 108.9
H72A C72 H72B 107.7
C72 C73 O23 108.(2)
C72 C73 H73A 110.1
O23 C73 H73A 110.1
C72 C73 H73B 110.1
O23 C73 H73B 110.1
H73A C73 H73B 108.4
C77 O24 C74 94.3(11)
C75 C74 O24 91.8(14)
C75 C74 H74A 113.3
O24 C74 H74A 113.3
C75 C74 H74B 113.3
O24 C74 H74B 113.3
H74A C74 H74B 110.6
C74 C75 C76 92.0(14)
C74 C75 H75A 113.3
C76 C75 H75A 113.3
C74 C75 H75B 113.3
C76 C75 H75B 113.3
H75A C75 H75B 110.6
C77 C76 C75 90.9(13)
C77 C76 H76A 113.5
C75 C76 H76A 113.5
C77 C76 H76B 113.5
C75 C76 H76B 113.5
H76A C76 H76B 110.8
C76 C77 O24 109.4(14)
C76 C77 H77A 109.8
O24 C77 H77A 109.8
C76 C77 H77B 109.8
O24 C77 H77B 109.8
H77A C77 H77B 108.2
C78 O25 C81 112.3(18)
O25 C78 C79 105.1(16)
O25 C78 H78A 110.7
C79 C78 H78A 110.7
O25 C78 H78B 110.7
C79 C78 H78B 110.7
H78A C78 H78B 108.8
C80 C79 C78 101.4(14)
C80 C79 H79A 111.5
C78 C79 H79A 111.5
C80 C79 H79B 111.5
C78 C79 H79B 111.5
H79A C79 H79B 109.3
C79 C80 C81 105.1(13)
C79 C80 H80A 110.7
C81 C80 H80A 110.7
C79 C80 H80B 110.7
C81 C80 H80B 110.7
H80A C80 H80B 108.8
O25 C81 C80 101.4(15)
O25 C81 H81A 111.5
C80 C81 H81A 111.5
O25 C81 H81B 111.5
C80 C81 H81B 111.5
H81A C81 H81B 109.3
C85 O26 C82 108.3(15)
C83 C82 O26 105.3(14)
C83 C82 H82A 110.7
O26 C82 H82A 110.7
C83 C82 H82B 110.7
O26 C82 H82B 110.7
H82A C82 H82B 108.8
C82 C83 C84 107.5(11)
C82 C83 H83A 110.2
C84 C83 H83A 110.2
C82 C83 H83B 110.2
C84 C83 H83B 110.2
H83A C83 H83B 108.5
C83 C84 C85 115.8(11)
C83 C84 H84A 108.3
C85 C84 H84A 108.3
C83 C84 H84B 108.3
C85 C84 H84B 108.3
H84A C84 H84B 107.4
O26 C85 C84 96.1(13)
O26 C85 H85A 112.5
C84 C85 H85A 112.5
O26 C85 H85B 112.5
C84 C85 H85B 112.5
H85A C85 H85B 110.0

loop_
_geom_bond_atom_site_label_1
_geom_bond_atom_site_label_2
_geom_bond_distance
P1 N3 1.568(3)
P1 N1 1.574(4)
P1 O2 1.587(3)
P1 O1 1.592(3)
P2 N1 1.571(3)
P2 N2 1.573(4)
P2 O4 1.589(3)
P2 O3 1.591(3)
P3 N3 1.572(3)
P3 N2 1.573(4)
P3 O5 1.576(3)
P3 O6 1.587(3)
O1 C1 1.389(5)
O2 C13 1.392(5)
O3 C20 1.385(5)
O4 C32 1.386(5)
O5 C39 1.383(5)
O6 C51 1.384(5)
O10 C8 1.374(6)
O10 C7 1.385(5)
O9 C8 1.208(5)
O7 C12 1.197(6)
O8 C19 1.377(6)
O8 C12 1.386(6)
O12 C27 1.374(6)
O12 C26 1.385(6)
O11 C27 1.210(5)
O13 C31 1.213(6)
O14 C38 1.362(6)
O14 C31 1.378(6)
O15 C45 1.365(6)
O15 C46 1.371(6)
O16 C46 1.215(6)
O17 C50 1.194(6)
O18 C50 1.368(6)
O18 C57 1.382(6)
C1 C9 1.344(6)
C1 C2 1.440(6)
C2 C7 1.374(6)
C2 C3 1.401(6)
C3 C4 1.367(7)
C3 H3 0.95
C4 C5 1.391(8)
C4 H4 0.95
C5 C6 1.372(8)
C5 H5 0.95
C6 C7 1.366(7)
C6 H6 0.95
C8 C9 1.459(6)
C9 C10 1.513(6)
C10 C11 1.518(6)
C10 H10A 0.99
C10 H10B 0.99
C11 C13 1.330(6)
C11 C12 1.458(6)
C13 C14 1.438(6)
C14 C19 1.392(6)
C14 C15 1.392(7)
C15 C16 1.378(7)
C15 H15 0.95
C16 C17 1.386(7)
C16 H16 0.95
C17 C18 1.374(8)
C17 H17 0.95
C18 C19 1.377(7)
C18 H18 0.95
C20 C28 1.349(6)
C20 C21 1.438(6)
C21 C26 1.391(7)
C21 C22 1.397(6)
C22 C23 1.381(7)
C22 H22 0.95
C23 C24 1.391(8)
C23 H23 0.95
C24 C25 1.357(7)
C24 H24 0.95
C25 C26 1.386(7)
C25 H25 0.95
C27 C28 1.457(7)
C28 C29 1.499(6)
C29 C30 1.498(6)
C29 H29A 0.99
C29 H29B 0.99
C30 C32 1.346(6)
C30 C31 1.445(7)
C32 C33 1.449(6)
C33 C38 1.392(7)
C33 C34 1.395(7)
C34 C35 1.376(7)
C34 H34 0.95
C35 C36 1.393(9)
C35 H35 0.95
C36 C37 1.364(9)
C36 H36 0.95
C37 C38 1.384(7)
C37 H37 0.95
C39 C47 1.342(6)
C39 C40 1.444(6)
C40 C45 1.392(6)
C40 C41 1.398(6)
C41 C42 1.377(7)
C41 H41 0.95
C42 C43 1.388(8)
C42 H42 0.95
C43 C44 1.373(8)
C43 H43 0.95
C44 C45 1.387(7)
C44 H44 0.95
C46 C47 1.456(6)
C47 C48 1.498(6)
C48 C49 1.506(6)
C48 H48A 0.99
C48 H48B 0.99
C49 C51 1.335(6)
C49 C50 1.467(7)
C51 C52 1.442(6)
C52 C57 1.387(7)
C52 C53 1.395(6)
C53 C54 1.363(7)
C53 H53 0.95
C54 C55 1.389(8)
C54 H54 0.95
C55 C56 1.375(8)
C55 H55 0.95
C56 C57 1.374(7)
C56 H56 0.95
O20 C58 1.383(10)
O20 C61 1.420(10)
C58 C59 1.482(13)
C58 H58A 0.99
C58 H58B 0.99
C59 C60 1.406(13)
C59 H59A 0.99
C59 H59B 0.99
C60 C61 1.423(13)
C60 H60A 0.99
C60 H60B 0.99
C61 H61A 0.99
C61 H61B 0.99
O21 C65 1.411(17)
O21 C62 1.490(18)
C62 C63 1.39(2)
C62 H62A 0.99
C62 H62B 0.99
C63 C64 1.26(2)
C63 H63A 0.99
C63 H63B 0.99
C64 C65 1.56(2)
C64 H64A 0.99
C64 H64B 0.99
C65 H65A 0.99
C65 H65B 0.99
O22 C69 1.35(2)
O22 C66 1.580(19)
C66 C67 1.45(2)
C66 C69 2.03(3)
C66 H66A 0.99
C66 H66B 0.99
C67 C68 1.58(2)
C67 H67A 0.99
C67 H67B 0.99
C68 C69 1.33(2)
C68 H68A 0.99
C68 H68B 0.99
C69 H69A 0.99
C69 H69B 0.99
O23 C73 1.46(2)
O23 C70 1.57(3)
C70 C71 1.24(3)
C70 H70A 0.99
C70 H70B 0.99
C71 C72 1.37(3)
C71 H71A 0.99
C71 H71B 0.99
C72 C73 1.46(2)
C72 H72A 0.99
C72 H72B 0.99
C73 H73A 0.99
C73 H73B 0.99
O24 C77 1.452(15)
O24 C74 1.75(2)
C74 C75 1.315(19)
C74 H74A 0.99
C74 H74B 0.99
C75 C76 1.655(19)
C75 H75A 0.99
C75 H75B 0.99
C76 C77 1.192(15)
C76 H76A 0.99
C76 H76B 0.99
C77 H77A 0.99
C77 H77B 0.99
O25 C78 1.31(2)
O25 C81 1.400(19)
C78 C79 1.542(19)
C78 H78A 0.99
C78 H78B 0.99
C79 C80 1.531(19)
C79 H79A 0.99
C79 H79B 0.99
C80 C81 1.571(18)
C80 H80A 0.99
C80 H80B 0.99
C81 H81A 0.99
C81 H81B 0.99
O26 C85 1.53(2)
O26 C82 1.57(2)
C82 C83 1.343(15)
C82 H82A 0.99
C82 H82B 0.99
C83 C84 1.389(12)
C83 H83A 0.99
C83 H83B 0.99
C84 C85 1.532(15)
C84 H84A 0.99
C84 H84B 0.99
C85 H85A 0.99
C85 H85B 0.99

loop_
_geom_torsion_atom_site_label_1
_geom_torsion_atom_site_label_2
_geom_torsion_atom_site_label_3
_geom_torsion_atom_site_label_4
_geom_torsion
N2 P2 N1 P1 -9.5(4)
O4 P2 N1 P1 -133.1(2)
O3 P2 N1 P1 114.6(3)
N3 P1 N1 P2 0.0(3)
O2 P1 N1 P2 -125.7(2)
O1 P1 N1 P2 125.1(2)
N1 P2 N2 P3 9.6(3)
O4 P2 N2 P3 133.8(2)
O3 P2 N2 P3 -116.7(2)
N3 P3 N2 P2 0.0(3)
O5 P3 N2 P2 124.1(2)
O6 P3 N2 P2 -121.6(2)
N1 P1 N3 P3 10.2(3)
O2 P1 N3 P3 134.0(2)
O1 P1 N3 P3 -113.7(3)
N2 P3 N3 P1 -10.2(3)
O5 P3 N3 P1 -137.0(2)
O6 P3 N3 P1 112.6(3)
N3 P1 O1 C1 -21.6(3)
N1 P1 O1 C1 -151.1(3)
O2 P1 O1 C1 96.3(3)
N3 P1 O2 C13 118.4(3)
N1 P1 O2 C13 -112.0(3)
O1 P1 O2 C13 1.1(3)
N1 P2 O3 C20 16.3(4)
N2 P2 O3 C20 146.4(3)
O4 P2 O3 C20 -100.4(3)
N1 P2 O4 C32 -108.5(3)
N2 P2 O4 C32 122.1(3)
O3 P2 O4 C32 9.5(4)
N3 P3 O5 C39 156.2(4)
N2 P3 O5 C39 26.2(4)
O6 P3 O5 C39 -91.4(4)
N3 P3 O6 C51 117.6(3)
N2 P3 O6 C51 -114.4(3)
O5 P3 O6 C51 5.2(4)
P1 O1 C1 C9 -58.3(5)
P1 O1 C1 C2 125.0(3)
C9 C1 C2 C7 -1.4(6)
O1 C1 C2 C7 175.3(4)
C9 C1 C2 C3 179.6(4)
O1 C1 C2 C3 -3.7(6)
C7 C2 C3 C4 -2.2(7)
C1 C2 C3 C4 176.8(5)
C2 C3 C4 C5 -0.3(9)
C3 C4 C5 C6 1.8(11)
C4 C5 C6 C7 -0.7(10)
C5 C6 C7 C2 -1.9(9)
C5 C6 C7 O10 178.1(6)
C3 C2 C7 C6 3.4(7)
C1 C2 C7 C6 -175.7(5)
C3 C2 C7 O10 -176.6(4)
C1 C2 C7 O10 4.3(6)
C8 O10 C7 C6 179.5(5)
C8 O10 C7 C2 -0.5(7)
C7 O10 C8 O9 172.7(4)
C7 O10 C8 C9 -6.0(6)
O1 C1 C9 C8 178.6(3)
C2 C1 C9 C8 -5.0(6)
O1 C1 C9 C10 0.6(6)
C2 C1 C9 C10 177.1(4)
O9 C8 C9 C1 -169.9(4)
O10 C8 C9 C1 8.6(6)
O9 C8 C9 C10 8.2(6)
O10 C8 C9 C10 -173.2(4)
C1 C9 C10 C11 -48.6(5)
C8 C9 C10 C11 133.4(4)
C9 C10 C11 C13 87.1(5)
C9 C10 C11 C12 -91.7(5)
C19 O8 C12 O7 177.3(5)
C19 O8 C12 C11 -3.5(7)
C13 C11 C12 O7 178.8(5)
C10 C11 C12 O7 -2.4(7)
C13 C11 C12 O8 -0.4(6)
C10 C11 C12 O8 178.5(4)
C12 C11 C13 O2 -176.3(4)
C10 C11 C13 O2 4.9(6)
C12 C11 C13 C14 3.9(7)
C10 C11 C13 C14 -174.9(4)
P1 O2 C13 C11 -70.3(5)
P1 O2 C13 C14 109.5(4)
C11 C13 C14 C19 -3.5(7)
O2 C13 C14 C19 176.7(4)
C11 C13 C14 C15 173.7(4)
O2 C13 C14 C15 -6.1(6)
C19 C14 C15 C16 -1.5(7)
C13 C14 C15 C16 -178.7(5)
C14 C15 C16 C17 0.2(8)
C15 C16 C17 C18 0.2(10)
C16 C17 C18 C19 0.6(10)
C17 C18 C19 O8 178.3(5)
C17 C18 C19 C14 -1.9(9)
C12 O8 C19 C18 -176.3(5)
C12 O8 C19 C14 3.9(7)
C15 C14 C19 C18 2.4(8)
C13 C14 C19 C18 179.8(5)
C15 C14 C19 O8 -177.8(4)
C13 C14 C19 O8 -0.4(7)
P2 O3 C20 C28 56.5(5)
P2 O3 C20 C21 -126.0(3)
C28 C20 C21 C26 0.4(6)
O3 C20 C21 C26 -177.1(3)
C28 C20 C21 C22 179.8(4)
O3 C20 C21 C22 2.4(6)
C26 C21 C22 C23 -0.2(6)
C20 C21 C22 C23 -179.7(4)
C21 C22 C23 C24 1.2(7)
C22 C23 C24 C25 -1.3(7)
C23 C24 C25 C26 0.5(7)
C27 O12 C26 C25 179.1(4)
C27 O12 C26 C21 0.9(6)
C24 C25 C26 O12 -177.7(4)
C24 C25 C26 C21 0.5(7)
C22 C21 C26 O12 177.5(4)
C20 C21 C26 O12 -3.0(6)
C22 C21 C26 C25 -0.6(6)
C20 C21 C26 C25 178.9(4)
C26 O12 C27 O11 -176.4(4)
C26 O12 C27 C28 3.6(6)
O3 C20 C28 C27 -178.7(3)
C21 C20 C28 C27 4.1(6)
O3 C20 C28 C29 -0.2(6)
C21 C20 C28 C29 -177.4(4)
O11 C27 C28 C20 174.0(4)
O12 C27 C28 C20 -6.0(6)
O11 C27 C28 C29 -4.6(6)
O12 C27 C28 C29 175.4(4)
C20 C28 C29 C30 50.2(6)
C27 C28 C29 C30 -131.3(4)
C28 C29 C30 C32 -89.5(5)
C28 C29 C30 C31 90.5(5)
C38 O14 C31 O13 -170.8(4)
C38 O14 C31 C30 12.4(6)
C32 C30 C31 O13 172.0(5)
C29 C30 C31 O13 -8.0(7)
C32 C30 C31 O14 -11.5(6)
C29 C30 C31 O14 168.5(4)
C31 C30 C32 O4 -179.4(4)
C29 C30 C32 O4 0.6(7)
C31 C30 C32 C33 3.5(6)
C29 C30 C32 C33 -176.5(4)
P2 O4 C32 C30 54.9(5)
P2 O4 C32 C33 -127.7(3)
C30 C32 C33 C38 3.8(6)
O4 C32 C33 C38 -173.5(4)
C30 C32 C33 C34 -177.9(4)
O4 C32 C33 C34 4.8(6)
C38 C33 C34 C35 1.1(7)
C32 C33 C34 C35 -177.1(5)
C33 C34 C35 C36 0.7(8)
C34 C35 C36 C37 -1.1(9)
C35 C36 C37 C38 -0.3(9)
C31 O14 C38 C37 176.0(4)
C31 O14 C38 C33 -4.8(7)
C36 C37 C38 O14 -178.6(5)
C36 C37 C38 C33 2.2(8)
C34 C33 C38 O14 178.3(4)
C32 C33 C38 O14 -3.3(6)
C34 C33 C38 C37 -2.6(7)
C32 C33 C38 C37 175.8(4)
P3 O5 C39 C47 48.2(6)
P3 O5 C39 C40 -134.7(4)
C47 C39 C40 C45 0.0(7)
O5 C39 C40 C45 -177.1(4)
C47 C39 C40 C41 177.3(5)
O5 C39 C40 C41 0.3(7)
C45 C40 C41 C42 1.0(7)
C39 C40 C41 C42 -176.3(5)
C40 C41 C42 C43 -0.1(8)
C41 C42 C43 C44 -1.1(9)
C42 C43 C44 C45 1.2(10)
C46 O15 C45 C44 -176.7(5)
C46 O15 C45 C40 1.8(8)
C43 C44 C45 O15 178.2(5)
C43 C44 C45 C40 -0.3(9)
C41 C40 C45 O15 -179.3(5)
C39 C40 C45 O15 -1.8(7)
C41 C40 C45 C44 -0.8(8)
C39 C40 C45 C44 176.7(5)
C45 O15 C46 O16 179.8(5)
C45 O15 C46 C47 -0.1(8)
O5 C39 C47 C46 178.5(4)
C40 C39 C47 C46 1.7(7)
O5 C39 C47 C48 0.4(7)
C40 C39 C47 C48 -176.4(4)
O16 C46 C47 C39 178.5(5)
O15 C46 C47 C39 -1.7(7)
O16 C46 C47 C48 -3.2(8)
O15 C46 C47 C48 176.6(4)
C39 C47 C48 C49 55.5(6)
C46 C47 C48 C49 -122.6(4)
C47 C48 C49 C51 -89.9(5)
C47 C48 C49 C50 89.1(5)
C57 O18 C50 O17 -178.5(5)
C57 O18 C50 C49 4.1(8)
C51 C49 C50 O17 -178.8(5)
C48 C49 C50 O17 2.2(8)
C51 C49 C50 O18 -1.5(7)
C48 C49 C50 O18 179.5(4)
C50 C49 C51 O6 177.6(4)
C48 C49 C51 O6 -3.4(7)
C50 C49 C51 C52 -1.2(7)
C48 C49 C51 C52 177.8(4)
P3 O6 C51 C49 60.6(5)
P3 O6 C51 C52 -120.5(4)
C49 C51 C52 C57 1.4(7)
O6 C51 C52 C57 -177.5(4)
C49 C51 C52 C53 -176.4(5)
O6 C51 C52 C53 4.8(7)
C57 C52 C53 C54 1.1(8)
C51 C52 C53 C54 178.9(5)
C52 C53 C54 C55 0.2(9)
C53 C54 C55 C56 -0.4(10)
C54 C55 C56 C57 -0.7(10)
C55 C56 C57 O18 -179.2(5)
C55 C56 C57 C52 2.1(9)
C50 O18 C57 C56 177.3(5)
C50 O18 C57 C52 -3.9(8)
C53 C52 C57 C56 -2.3(8)
C51 C52 C57 C56 179.8(5)
C53 C52 C57 O18 179.0(5)
C51 C52 C57 O18 1.1(7)
C61 O20 C58 C59 8.1(11)
O20 C58 C59 C60 3.4(14)
C58 C59 C60 C61 -13.4(16)
C58 O20 C61 C60 -16.8(12)
C59 C60 C61 O20 18.7(15)
C65 O21 C62 C63 49.7(19)
O21 C62 C63 C64 -27.(3)
C62 C63 C64 C65 -6.(3)
C62 O21 C65 C64 -48.3(17)
C63 C64 C65 O21 38.(3)
C69 O22 C66 C67 28.(2)
O22 C66 C67 C68 -23.(2)
C69 C66 C67 C68 -4.8(15)
C66 C67 C68 C69 8.(2)
C67 C68 C69 O22 12.(3)
C67 C68 C69 C66 -5.6(17)
C66 O22 C69 C68 -23.(3)
C67 C66 C69 C68 5.9(18)
O22 C66 C69 C68 162.(2)
C67 C66 C69 O22 -155.7(18)
C73 O23 C70 C71 10.(4)
O23 C70 C71 C72 -6.(4)
C70 C71 C72 C73 -2.(4)
C71 C72 C73 O23 8.(3)
C70 O23 C73 C72 -9.(3)
C77 O24 C74 C75 -31.9(16)
O24 C74 C75 C76 56.9(13)
C74 C75 C76 C77 -80.1(18)
C75 C76 C77 O24 55.7(16)
C74 O24 C77 C76 -22.8(17)
C81 O25 C78 C79 -42.(2)
O25 C78 C79 C80 28.3(18)
C78 C79 C80 C81 -7.8(15)
C78 O25 C81 C80 35.(2)
C79 C80 C81 O25 -13.3(17)
C85 O26 C82 C83 -24.(2)
O26 C82 C83 C84 26.5(16)
C82 C83 C84 C85 -21.6(15)
C82 O26 C85 C84 10.6(18)
C83 C84 C85 O26 5.2(16)
